data_4345245
loop_
_publ_author_name
'Chakraborty, Indranil'
'Jimenez, Jorge'
'Sameera, W. M. C.'
'Kato, Masako'
'Mascharak, Pradip K.'

_publ_section_title
;
 Luminescent Re(I) Carbonyl Complexes as Trackable PhotoCORMs for CO
 delivery to Cellular Targets
;
_journal_name_full 'Inorganic Chemistry'
_journal_paper_doi 10.1021/acs.inorgchem.6b02999
_journal_year 2017
_chemical_formula_sum 'C16 H8 F3 N2 O6 Re S'
_chemical_formula_weight 599.50
_chemical_name_systematic
; 
 ? 
;
_space_group_IT_number 14
_symmetry_cell_setting monoclinic
_symmetry_space_group_name_Hall '-P 2yn'
_symmetry_space_group_name_H-M 'P 1 21/n 1'
_atom_sites_solution_hydrogens geom
_atom_sites_solution_primary direct
_atom_sites_solution_secondary difmap
_audit_creation_method SHELXL-97
_cell_angle_alpha 90.00
_cell_angle_beta 94.8850(10)
_cell_angle_gamma 90.00
_cell_formula_units_Z 4
_cell_length_a 6.6738(4)
_cell_length_b 14.0156(9)
_cell_length_c 19.3333(12)
_cell_measurement_reflns_used 3922
_cell_measurement_temperature 273(2)
_cell_measurement_theta_max 24.08
_cell_measurement_theta_min 2.57
_cell_volume 1801.82(19)
_computing_cell_refinement 'Bruker SAINT'
_computing_data_collection 'Bruker APEX2'
_computing_data_reduction 'Bruker SAINT'
_computing_molecular_graphics 'Bruker SHELXTL'
_computing_publication_material 'Bruker SHELXTL'
_computing_structure_refinement 'SHELXL-97 (Sheldrick, 2008)'
_computing_structure_solution 'SHELXS-97 (Sheldrick, 2008)'
_diffrn_ambient_temperature 273(2)
_diffrn_measured_fraction_theta_full 0.995
_diffrn_measured_fraction_theta_max 0.995
_diffrn_measurement_device_type 'Bruker APEX-II CCD'
_diffrn_measurement_method '\w scans'
_diffrn_radiation_monochromator graphite
_diffrn_radiation_source 'fine-focus sealed tube'
_diffrn_radiation_type MoK\a
_diffrn_radiation_wavelength 0.71073
_diffrn_reflns_av_R_equivalents 0.0258
_diffrn_reflns_av_sigmaI/netI 0.0285
_diffrn_reflns_limit_h_max 7
_diffrn_reflns_limit_h_min -7
_diffrn_reflns_limit_k_max 15
_diffrn_reflns_limit_k_min -15
_diffrn_reflns_limit_l_max 14
_diffrn_reflns_limit_l_min -22
_diffrn_reflns_number 8358
_diffrn_reflns_theta_full 24.14
_diffrn_reflns_theta_max 24.14
_diffrn_reflns_theta_min 2.57
_exptl_absorpt_coefficient_mu 6.928
_exptl_absorpt_correction_T_max 0.7450
_exptl_absorpt_correction_T_min 0.5615
_exptl_absorpt_correction_type multi-scan
_exptl_absorpt_process_details SADABS
_exptl_crystal_colour yellow
_exptl_crystal_density_diffrn 2.210
_exptl_crystal_density_method 'not measured'
_exptl_crystal_description block
_exptl_crystal_F_000 1136
_exptl_crystal_size_max 0.15
_exptl_crystal_size_mid 0.10
_exptl_crystal_size_min 0.06
_refine_diff_density_max 1.348
_refine_diff_density_min -0.396
_refine_diff_density_rms 0.097
_refine_ls_extinction_method none
_refine_ls_goodness_of_fit_ref 1.044
_refine_ls_hydrogen_treatment constr
_refine_ls_matrix_type full
_refine_ls_number_parameters 262
_refine_ls_number_reflns 2865
_refine_ls_number_restraints 0
_refine_ls_restrained_S_all 1.044
_refine_ls_R_factor_all 0.0292
_refine_ls_R_factor_gt 0.0239
_refine_ls_shift/su_max 0.001
_refine_ls_shift/su_mean 0.000
_refine_ls_structure_factor_coef Fsqd
_refine_ls_weighting_details 'calc w=1/[\s^2^(Fo^2^)+(0.0333P)^2^+0.0000P] where P=(Fo^2^+2Fc^2^)/3'
_refine_ls_weighting_scheme calc
_refine_ls_wR_factor_gt 0.0576
_refine_ls_wR_factor_ref 0.0593
_reflns_number_gt 2483
_reflns_number_total 2865
_reflns_threshold_expression >2sigma(I)
_cod_data_source_file ic6b02999_si_002.cif
_cod_data_source_block xsc1626_0m
_cod_depositor_comments
;
The following automatic conversions were performed:

'_symmetry_cell_setting' value 'Monoclinic' changed to 'monoclinic'
according to
/usr/data/users/saulius/crontab/automatic-downloads/rss-feeds/ACS/lib/dictionaries/cif_core.dic
dictionary named 'cif_core.dic' version 2.4.2 from 2011-04-26.

Automatic conversion script
Id: cif_fix_values 4268 2015-11-12 08:31:59Z antanas 
;
_cod_original_sg_symbol_H-M P2(1)/n
_cod_database_code 4345245

loop_
_symmetry_equiv_pos_as_xyz
'x, y, z'
'-x+1/2, y+1/2, -z+1/2'
'-x, -y, -z'
'x-1/2, -y-1/2, z-1/2'

loop_
_atom_site_label
_atom_site_type_symbol
_atom_site_fract_x
_atom_site_fract_y
_atom_site_fract_z
_atom_site_U_iso_or_equiv
_atom_site_adp_type
_atom_site_occupancy
_atom_site_symmetry_multiplicity
_atom_site_calc_flag
_atom_site_refinement_flags
Re Re 0.76370(3) 0.582170(14) 0.352520(9) 0.03244(9) Uani 1 1 d .
S S 0.57752(18) 0.78527(9) 0.41803(7) 0.0406(3) Uani 1 1 d .
F1 F 0.7221(7) 0.9556(3) 0.4368(2) 0.1030(15) Uani 1 1 d .
F2 F 0.6890(7) 0.9116(3) 0.3301(2) 0.0882(13) Uani 1 1 d .
F3 F 0.9280(5) 0.8553(3) 0.3993(2) 0.0840(12) Uani 1 1 d .
O2 O 0.4751(7) 0.4613(3) 0.4319(2) 0.0714(13) Uani 1 1 d .
O3 O 1.0555(7) 0.6096(3) 0.4828(2) 0.0743(13) Uani 1 1 d .
O4 O 0.5993(5) 0.7169(2) 0.36115(17) 0.0414(8) Uani 1 1 d .
O6 O 0.6640(6) 0.7548(3) 0.48444(18) 0.0555(10) Uani 1 1 d .
O5 O 0.3817(5) 0.8267(3) 0.4142(2) 0.0634(11) Uani 1 1 d .
O1 O 0.9939(7) 0.4008(3) 0.3259(2) 0.0670(12) Uani 1 1 d .
N2 N 0.5720(6) 0.5763(2) 0.2562(2) 0.0318(9) Uani 1 1 d .
N1 N 0.9235(5) 0.6676(3) 0.28068(19) 0.0321(9) Uani 1 1 d .
C2 C 0.5873(9) 0.5085(4) 0.4048(3) 0.0456(13) Uani 1 1 d .
C3 C 0.9453(9) 0.6001(4) 0.4340(3) 0.0449(13) Uani 1 1 d .
C14 C 0.6399(7) 0.6280(3) 0.2027(2) 0.0324(11) Uani 1 1 d .
C15 C 0.8279(7) 0.6761(3) 0.2157(2) 0.0318(11) Uani 1 1 d .
C4 C 1.0983(7) 0.7114(4) 0.2934(3) 0.0397(12) Uani 1 1 d .
H4A H 1.1643 0.7067 0.3376 0.048 Uiso 1 1 calc R
C5 C 1.1875(7) 0.7645(4) 0.2434(3) 0.0467(13) Uani 1 1 d .
H5A H 1.3108 0.7941 0.2544 0.056 Uiso 1 1 calc R
C6 C 1.0946(7) 0.7726(4) 0.1791(3) 0.0462(14) Uani 1 1 d .
H6A H 1.1546 0.8077 0.1456 0.055 Uiso 1 1 calc R
C7 C 0.9084(7) 0.7286(3) 0.1622(2) 0.0369(12) Uani 1 1 d .
C8 C 0.7976(8) 0.7325(4) 0.0960(3) 0.0507(14) Uani 1 1 d .
H8A H 0.8486 0.7675 0.0606 0.061 Uiso 1 1 calc R
C9 C 0.6205(9) 0.6866(4) 0.0834(3) 0.0525(15) Uani 1 1 d .
H9A H 0.5524 0.6902 0.0394 0.063 Uiso 1 1 calc R
C10 C 0.5364(7) 0.6328(4) 0.1361(3) 0.0400(12) Uani 1 1 d .
C11 C 0.3567(9) 0.5808(4) 0.1265(3) 0.0535(15) Uani 1 1 d .
H11A H 0.2815 0.5821 0.0838 0.064 Uiso 1 1 calc R
C12 C 0.2925(8) 0.5288(4) 0.1790(3) 0.0521(15) Uani 1 1 d .
H12A H 0.1748 0.4933 0.1720 0.063 Uiso 1 1 calc R
C13 C 0.4008(7) 0.5280(4) 0.2429(3) 0.0456(13) Uani 1 1 d .
H13A H 0.3524 0.4922 0.2784 0.055 Uiso 1 1 calc R
C16 C 0.7384(9) 0.8807(5) 0.3948(3) 0.0563(16) Uani 1 1 d .
C1 C 0.9057(8) 0.4699(4) 0.3362(3) 0.0441(13) Uani 1 1 d .

loop_
_atom_site_aniso_label
_atom_site_aniso_U_11
_atom_site_aniso_U_22
_atom_site_aniso_U_33
_atom_site_aniso_U_23
_atom_site_aniso_U_13
_atom_site_aniso_U_12
Re 0.03563(13) 0.03270(14) 0.02847(13) 0.00025(9) -0.00039(9) -0.00051(8)
S 0.0373(7) 0.0438(8) 0.0401(8) -0.0030(6) 0.0004(6) 0.0010(6)
F1 0.134(4) 0.052(2) 0.126(4) -0.030(3) 0.027(3) -0.027(2)
F2 0.107(3) 0.086(3) 0.069(3) 0.038(2) -0.005(2) -0.008(2)
F3 0.047(2) 0.094(3) 0.111(3) 0.007(2) 0.006(2) -0.015(2)
O2 0.091(3) 0.073(3) 0.055(3) -0.004(2) 0.033(2) -0.031(3)
O3 0.089(3) 0.068(3) 0.058(3) -0.005(2) -0.036(3) 0.003(2)
O4 0.047(2) 0.040(2) 0.036(2) -0.0074(16) -0.0034(16) 0.0057(16)
O6 0.069(2) 0.065(3) 0.032(2) 0.0046(19) 0.0017(18) 0.002(2)
O5 0.039(2) 0.077(3) 0.074(3) -0.013(2) 0.001(2) 0.013(2)
O1 0.075(3) 0.055(3) 0.072(3) -0.004(2) 0.016(2) 0.024(2)
N2 0.032(2) 0.031(2) 0.032(2) -0.0030(18) 0.0013(18) -0.0017(17)
N1 0.029(2) 0.037(2) 0.030(2) 0.0013(18) -0.0038(18) -0.0028(17)
C2 0.064(4) 0.039(3) 0.034(3) -0.007(3) 0.006(3) -0.003(3)
C3 0.054(3) 0.037(3) 0.042(3) 0.004(3) -0.005(3) 0.002(2)
C14 0.034(3) 0.031(3) 0.032(3) 0.000(2) 0.002(2) 0.002(2)
C15 0.031(3) 0.034(3) 0.030(3) -0.003(2) 0.001(2) 0.007(2)
C4 0.033(3) 0.049(3) 0.036(3) 0.000(3) -0.004(2) -0.002(2)
C5 0.033(3) 0.050(3) 0.056(4) 0.000(3) 0.004(3) -0.008(2)
C6 0.040(3) 0.044(3) 0.056(4) 0.017(3) 0.011(3) 0.001(2)
C7 0.044(3) 0.033(3) 0.034(3) 0.005(2) 0.007(2) 0.009(2)
C8 0.059(4) 0.057(4) 0.037(3) 0.011(3) 0.011(3) 0.004(3)
C9 0.065(4) 0.060(4) 0.031(3) 0.001(3) -0.006(3) 0.004(3)
C10 0.043(3) 0.040(3) 0.035(3) -0.004(2) -0.008(2) 0.002(2)
C11 0.054(4) 0.057(4) 0.046(4) -0.012(3) -0.014(3) 0.003(3)
C12 0.042(3) 0.052(4) 0.060(4) -0.014(3) -0.012(3) -0.010(3)
C13 0.040(3) 0.045(3) 0.050(3) -0.005(3) -0.001(3) -0.007(3)
C16 0.049(4) 0.060(4) 0.060(4) 0.017(3) 0.002(3) 0.003(3)
C1 0.048(3) 0.047(3) 0.038(3) 0.001(3) 0.004(3) -0.005(3)

loop_
_atom_type_symbol
_atom_type_description
_atom_type_scat_dispersion_real
_atom_type_scat_dispersion_imag
_atom_type_scat_source
C C 0.0033 0.0016 'International Tables Vol C Tables 4.2.6.8 and 6.1.1.4'
H H 0.0000 0.0000 'International Tables Vol C Tables 4.2.6.8 and 6.1.1.4'
N N 0.0061 0.0033 'International Tables Vol C Tables 4.2.6.8 and 6.1.1.4'
O O 0.0106 0.0060 'International Tables Vol C Tables 4.2.6.8 and 6.1.1.4'
F F 0.0171 0.0103 'International Tables Vol C Tables 4.2.6.8 and 6.1.1.4'
S S 0.1246 0.1234 'International Tables Vol C Tables 4.2.6.8 and 6.1.1.4'
Re Re -1.0185 7.2310 'International Tables Vol C Tables 4.2.6.8 and 6.1.1.4'

loop_
_geom_angle_atom_site_label_1
_geom_angle_atom_site_label_2
_geom_angle_atom_site_label_3
_geom_angle
_geom_angle_publ_flag
C1 Re C2 88.8(2) y
C1 Re C3 87.4(2) y
C2 Re C3 90.6(2) y
C1 Re N2 95.33(18) y
C2 Re N2 95.06(19) y
C3 Re N2 173.72(18) y
C1 Re N1 94.11(18) y
C2 Re N1 170.82(18) y
C3 Re N1 98.19(19) y
N2 Re N1 76.01(14) y
C1 Re O4 174.54(18) y
C2 Re O4 95.16(18) y
C3 Re O4 96.30(18) y
N2 Re O4 80.57(13) y
N1 Re O4 81.43(13) y
O5 S O6 117.9(2) ?
O5 S O4 111.9(2) ?
O6 S O4 114.7(2) ?
O5 S C16 104.3(3) ?
O6 S C16 104.1(3) ?
O4 S C16 101.5(3) ?
S O4 Re 134.1(2) ?
C13 N2 C14 117.1(4) ?
C13 N2 Re 128.1(4) ?
C14 N2 Re 114.8(3) ?
C4 N1 C15 117.8(4) ?
C4 N1 Re 127.5(3) ?
C15 N1 Re 114.8(3) ?
O2 C2 Re 175.2(5) ?
O3 C3 Re 179.0(5) ?
N2 C14 C10 123.1(4) ?
N2 C14 C15 117.3(4) ?
C10 C14 C15 119.5(4) ?
N1 C15 C7 122.9(4) ?
N1 C15 C14 117.0(4) ?
C7 C15 C14 120.1(4) ?
N1 C4 C5 122.8(5) ?
N1 C4 H4A 118.6 ?
C5 C4 H4A 118.6 ?
C6 C5 C4 119.7(5) ?
C6 C5 H5A 120.1 ?
C4 C5 H5A 120.1 ?
C5 C6 C7 120.5(5) ?
C5 C6 H6A 119.7 ?
C7 C6 H6A 119.7 ?
C6 C7 C15 116.4(4) ?
C6 C7 C8 125.1(5) ?
C15 C7 C8 118.5(5) ?
C9 C8 C7 121.6(5) ?
C9 C8 H8A 119.2 ?
C7 C8 H8A 119.2 ?
C8 C9 C10 121.1(5) ?
C8 C9 H9A 119.5 ?
C10 C9 H9A 119.5 ?
C11 C10 C14 116.3(5) ?
C11 C10 C9 124.5(5) ?
C14 C10 C9 119.2(5) ?
C12 C11 C10 120.3(5) ?
C12 C11 H11A 119.8 ?
C10 C11 H11A 119.9 ?
C11 C12 C13 120.2(5) ?
C11 C12 H12A 119.9 ?
C13 C12 H12A 119.9 ?
N2 C13 C12 122.9(5) ?
N2 C13 H13A 118.5 ?
C12 C13 H13A 118.5 ?
F3 C16 F1 107.5(5) ?
F3 C16 F2 108.0(5) ?
F1 C16 F2 106.7(5) ?
F3 C16 S 112.0(4) ?
F1 C16 S 110.6(4) ?
F2 C16 S 111.7(4) ?
O1 C1 Re 179.7(5) ?

loop_
_geom_bond_atom_site_label_1
_geom_bond_atom_site_label_2
_geom_bond_distance
_geom_bond_publ_flag
Re C1 1.877(6) y
Re C2 1.917(6) y
Re C3 1.921(6) y
Re N2 2.170(4) y
Re N1 2.180(4) y
Re O4 2.197(3) y
S O5 1.426(4) ?
S O6 1.428(4) ?
S O4 1.475(3) ?
S C16 1.796(6) ?
F1 C16 1.336(7) ?
F2 C16 1.338(7) ?
F3 C16 1.310(6) ?
O2 C2 1.157(6) ?
O3 C3 1.153(6) ?
O1 C1 1.160(6) ?
N2 C13 1.334(6) ?
N2 C14 1.370(6) ?
N1 C4 1.323(6) ?
N1 C15 1.365(6) ?
C14 C10 1.410(6) ?
C14 C15 1.428(6) ?
C15 C7 1.412(6) ?
C4 C5 1.393(7) ?
C4 H4A 0.9300 ?
C5 C6 1.346(7) ?
C5 H5A 0.9300 ?
C6 C7 1.401(7) ?
C6 H6A 0.9300 ?
C7 C8 1.423(7) ?
C8 C9 1.349(8) ?
C8 H8A 0.9300 ?
C9 C10 1.422(7) ?
C9 H9A 0.9300 ?
C10 C11 1.402(7) ?
C11 C12 1.348(8) ?
C11 H11A 0.9300 ?
C12 C13 1.378(7) ?
C12 H12A 0.9300 ?
C13 H13A 0.9300 ?

loop_
_geom_torsion_atom_site_label_1
_geom_torsion_atom_site_label_2
_geom_torsion_atom_site_label_3
_geom_torsion_atom_site_label_4
_geom_torsion
O5 S O4 Re -145.3(3)
O6 S O4 Re -7.5(4)
C16 S O4 Re 104.0(3)
C1 Re O4 S -151.2(17)
C2 Re O4 S 73.0(3)
C3 Re O4 S -18.2(3)
N2 Re O4 S 167.3(3)
N1 Re O4 S -115.6(3)
C1 Re N2 C13 84.3(4)
C2 Re N2 C13 -5.0(4)
C3 Re N2 C13 -159.9(16)
N1 Re N2 C13 177.2(4)
O4 Re N2 C13 -99.4(4)
C1 Re N2 C14 -94.6(3)
C2 Re N2 C14 176.1(3)
C3 Re N2 C14 21.2(18)
N1 Re N2 C14 -1.7(3)
O4 Re N2 C14 81.7(3)
C1 Re N1 C4 -84.8(4)
C2 Re N1 C4 167.2(10)
C3 Re N1 C4 3.2(4)
N2 Re N1 C4 -179.2(4)
O4 Re N1 C4 98.4(4)
C1 Re N1 C15 95.8(3)
C2 Re N1 C15 -12.2(13)
C3 Re N1 C15 -176.2(3)
N2 Re N1 C15 1.3(3)
O4 Re N1 C15 -81.0(3)
C1 Re C2 O2 -72(6)
C3 Re C2 O2 -159(6)
N2 Re C2 O2 23(6)
N1 Re C2 O2 36(7)
O4 Re C2 O2 104(6)
C1 Re C3 O3 -5(33)
C2 Re C3 O3 84(33)
N2 Re C3 O3 -121(33)
N1 Re C3 O3 -99(33)
O4 Re C3 O3 179(100)
C13 N2 C14 C10 0.8(7)
Re N2 C14 C10 179.9(4)
C13 N2 C14 C15 -177.1(4)
Re N2 C14 C15 1.9(5)
C4 N1 C15 C7 0.5(7)
Re N1 C15 C7 -180.0(3)
C4 N1 C15 C14 179.7(4)
Re N1 C15 C14 -0.8(5)
N2 C14 C15 N1 -0.8(6)
C10 C14 C15 N1 -178.8(4)
N2 C14 C15 C7 178.5(4)
C10 C14 C15 C7 0.4(7)
C15 N1 C4 C5 -0.6(7)
Re N1 C4 C5 180.0(4)
N1 C4 C5 C6 0.2(8)
C4 C5 C6 C7 0.4(8)
C5 C6 C7 C15 -0.5(7)
C5 C6 C7 C8 -179.9(5)
N1 C15 C7 C6 0.0(7)
C14 C15 C7 C6 -179.2(4)
N1 C15 C7 C8 179.5(4)
C14 C15 C7 C8 0.3(7)
C6 C7 C8 C9 178.7(5)
C15 C7 C8 C9 -0.7(8)
C7 C8 C9 C10 0.4(9)
N2 C14 C10 C11 -0.3(7)
C15 C14 C10 C11 177.6(4)
N2 C14 C10 C9 -178.6(5)
C15 C14 C10 C9 -0.7(7)
C8 C9 C10 C11 -177.9(5)
C8 C9 C10 C14 0.3(8)
C14 C10 C11 C12 -0.8(8)
C9 C10 C11 C12 177.4(5)
C10 C11 C12 C13 1.4(9)
C14 N2 C13 C12 -0.3(7)
Re N2 C13 C12 -179.2(4)
C11 C12 C13 N2 -0.8(9)
O5 S C16 F3 176.8(5)
O6 S C16 F3 52.6(5)
O4 S C16 F3 -66.8(5)
O5 S C16 F1 56.8(5)
O6 S C16 F1 -67.4(5)
O4 S C16 F1 173.2(4)
O5 S C16 F2 -61.9(5)
O6 S C16 F2 173.9(4)
O4 S C16 F2 54.5(5)
C2 Re C1 O1 174(100)
C3 Re C1 O1 -95(100)
N2 Re C1 O1 79(100)
N1 Re C1 O1 3(100)
O4 Re C1 O1 38(100)
